data_7720485
loop_
_publ_author_name
'G&#xf3;mez-Paz, Olaya'
'Carballo, Rosa'
'Lago, Ana B.'
'V&#xe1;zquez-L&#xf3;pez, Ezequiel M'
'Covelo, Berta'

_publ_section_title
;
 Structural diversity in Zn(II)/Cu(II) complexes with
 salicylic/acetylsalicylic acids and bis(4-pyridylthio)methane:
 coordination polymers, one organic cocrystal, and one organic salt.
;
_journal_issue 2
_journal_name_full 'Dalton transactions (Cambridge, England : 2003)'
_journal_page_first 724
_journal_page_last 734
_journal_paper_doi 10.1039/d5dt02303c
_journal_volume 55
_journal_year 2026
_chemical_formula_moiety 'C37 H38 Cu2 N4 O11 S4, 3[CH3CN], 2[H2O]'
_chemical_formula_sum 'C43 H51 Cu2 N7 O13 S4'
_chemical_formula_weight 1129.22
_space_group_crystal_system triclinic
_space_group_IT_number 2
_space_group_name_Hall '-P 1'
_space_group_name_H-M_alt 'P -1'
_atom_sites_solution_hydrogens mixed
_audit_creation_date 2024-02-23
_audit_creation_method
;
Olex2 1.5
(compiled 2023.08.24 svn.re1ec1418 for OlexSys, GUI svn.r6817)
;
_audit_update_record
;
2025-09-11 deposited with the CCDC.	2025-10-31 downloaded from the CCDC.
;
_cell_angle_alpha 92.024(4)
_cell_angle_beta 101.552(3)
_cell_angle_gamma 97.723(3)
_cell_formula_units_Z 2
_cell_length_a 10.3233(9)
_cell_length_b 13.6855(12)
_cell_length_c 18.7340(17)
_cell_measurement_reflns_used 9483
_cell_measurement_temperature 100.00
_cell_measurement_theta_max 28.34
_cell_measurement_theta_min 2.69
_cell_volume 2564.3(4)
_computing_cell_refinement 'SAINT V8.40B (?, 2016)'
_computing_data_collection 'Bruker APEX3'
_computing_data_reduction 'SAINT V8.40B (?, 2016)'
_computing_molecular_graphics 'Olex2 1.5 (Dolomanov et al., 2009)'
_computing_publication_material 'Olex2 1.5 (Dolomanov et al., 2009)'
_computing_structure_refinement 'XL  (Sheldrick, 2008)'
_computing_structure_solution 'SHELXT 2018/2 (Sheldrick, 2018)'
_diffrn_ambient_temperature 100.00
_diffrn_measured_fraction_theta_full 0.998
_diffrn_measured_fraction_theta_max 0.996
_diffrn_measurement_device_type 'Bruker D8 Venture Photon II CMOS'
_diffrn_measurement_method '\f and \w scans'
_diffrn_radiation_type MoK\a
_diffrn_radiation_wavelength 0.71073
_diffrn_reflns_av_R_equivalents 0.0389
_diffrn_reflns_av_unetI/netI 0.0236
_diffrn_reflns_Laue_measured_fraction_full 0.998
_diffrn_reflns_Laue_measured_fraction_max 0.996
_diffrn_reflns_limit_h_max 13
_diffrn_reflns_limit_h_min -13
_diffrn_reflns_limit_k_max 18
_diffrn_reflns_limit_k_min -18
_diffrn_reflns_limit_l_max 25
_diffrn_reflns_limit_l_min -24
_diffrn_reflns_number 100153
_diffrn_reflns_point_group_measured_fraction_full 0.998
_diffrn_reflns_point_group_measured_fraction_max 0.996
_diffrn_reflns_theta_full 25.242
_diffrn_reflns_theta_max 28.346
_diffrn_reflns_theta_min 2.107
_exptl_absorpt_coefficient_mu 1.059
_exptl_absorpt_correction_T_max 0.0962
_exptl_absorpt_correction_T_min 0.0613
_exptl_absorpt_correction_type multi-scan
_exptl_absorpt_process_details
;
SADABS-2016/2 (Bruker,2016/2) was used for absorption correction.
wR2(int) was 0.1100 before and 0.0608 after correction.
The Ratio of minimum to maximum transmission is 0.6372.
The \l/2 correction factor is Not present.
;
_exptl_crystal_colour blue
_exptl_crystal_colour_primary blue
_exptl_crystal_density_diffrn 1.462
_exptl_crystal_density_method 'not measured'
_exptl_crystal_description prism
_exptl_crystal_F_000 1168
_exptl_crystal_size_max 0.323
_exptl_crystal_size_mid 0.131
_exptl_crystal_size_min 0.109
_refine_diff_density_max 1.606
_refine_diff_density_min -1.493
_refine_diff_density_rms 0.102
_refine_ls_extinction_coef 0.0020(6)
_refine_ls_extinction_expression Fc^*^=kFc[1+0.001xFc^2^\l^3^/sin(2\q)]^-1/4^
_refine_ls_extinction_method 'SHELXL-2019/1 (Sheldrick 2019)'
_refine_ls_goodness_of_fit_ref 1.062
_refine_ls_hydrogen_treatment constr
_refine_ls_matrix_type full
_refine_ls_number_parameters 534
_refine_ls_number_reflns 12750
_refine_ls_number_restraints 0
_refine_ls_restrained_S_all 1.062
_refine_ls_R_factor_all 0.0649
_refine_ls_R_factor_gt 0.0617
_refine_ls_shift/su_max 0.001
_refine_ls_shift/su_mean 0.000
_refine_ls_structure_factor_coef Fsqd
_refine_ls_weighting_details 'w=1/[\s^2^(Fo^2^)+(0.0691P)^2^+6.9630P] where P=(Fo^2^+2Fc^2^)/3'
_refine_ls_weighting_scheme calc
_refine_ls_wR_factor_gt 0.1630
_refine_ls_wR_factor_ref 0.1653
_reflns_Friedel_coverage 0.000
_reflns_number_gt 11704
_reflns_number_total 12750
_reflns_threshold_expression 'I > 2\s(I)'
_cod_data_source_file d5dt02303c2.cif
_cod_data_source_block 32068402
_cod_database_code 7720485
_shelx_shelxl_version_number 2019/1
_shelx_space_group_comment
;
The symmetry employed for this shelxl refinement is uniquely defined
by the following loop, which should always be used as a source of
symmetry information in preference to the above space-group names.
They are only intended as comments.
;
_shelx_estimated_absorpt_t_max 0.893
_shelx_estimated_absorpt_t_min 0.726
_olex2_refinement_description
;
1. Fixed Uiso
 At 1.2 times of:
  All C(H) groups, All C(H,H) groups
 At 1.5 times of:
  All C(H,H,H) groups, All O(H,H) groups
2.a Free rotating group:
 O5(H5A,H5B)
2.b Secondary CH2 refined with riding coordinates:
 C6(H6A,H6B), C17(H17A,H17B)
2.c Aromatic/amide H refined with riding coordinates:
 C1(H1), C2(H2), C4(H4), C5(H5), C8(H8), C9(H9), C10(H10), C11(H11), C12(H12),
 C13(H13), C15(H15), C16(H16), C19(H19), C21(H21), C22(H22), C23(H23), C25(H25),
  C26(H26), C27(H27), C28(H28)
2.d Idealised Me refined as rotating group:
 C31(H31A,H31B,H31C), C33(H33A,H33B,H33C), C35(H35A,H35B,H35C), C37(H37A,H37B,
 H37C)
;
_smtbx_masks_special_details
;
A solvent mask was calculated and 172 electrons were 
found in a volume of 755\%A^3^ in 1 void per unit cell. 
This is consistent with the presence of 
3[CH3CN], 2[H2O] per Asymmetric Unit 
which account for 172 electrons 
per unit cell.
;
_smtbx_masks_void_probe_radius 1.2
_smtbx_masks_void_truncation_radius 1.2
_olex2_submission_special_instructions 'No special instructions were received'

loop_
_space_group_symop_operation_xyz
'x, y, z'
'-x, -y, -z'

loop_
_atom_site_label
_atom_site_type_symbol
_atom_site_fract_x
_atom_site_fract_y
_atom_site_fract_z
_atom_site_U_iso_or_equiv
_atom_site_adp_type
_atom_site_occupancy
_atom_site_site_symmetry_order
_atom_site_calc_flag
_atom_site_refinement_flags_posn
_atom_site_refinement_flags_adp
_atom_site_refinement_flags_occupancy
_atom_site_disorder_assembly
_atom_site_disorder_group
C1 C 0.5035(4) 0.6898(4) 0.6162(2) 0.0498(11) Uani 1 1 d . . . . .
H1 H 0.449978 0.707854 0.572647 0.060 Uiso 1 1 calc R U . . .
C2 C 0.4799(4) 0.7224(3) 0.68205(19) 0.0383(8) Uani 1 1 d . . . . .
H2 H 0.410234 0.760767 0.683603 0.046 Uiso 1 1 calc R U . . .
C3 C 0.5600(3) 0.6984(3) 0.74684(17) 0.0293(6) Uani 1 1 d . . . . .
C4 C 0.6609(3) 0.6421(3) 0.74145(17) 0.0301(6) Uani 1 1 d . . . . .
H4 H 0.718811 0.625574 0.784008 0.036 Uiso 1 1 calc R U . . .
C5 C 0.6748(3) 0.6108(3) 0.67285(18) 0.0395(8) Uani 1 1 d . . . . .
H5 H 0.742234 0.570999 0.669584 0.047 Uiso 1 1 calc R U . . .
C6 C 0.6273(3) 0.6725(2) 0.89496(16) 0.0246(5) Uani 1 1 d . . . . .
H6A H 0.628744 0.699670 0.944836 0.029 Uiso 1 1 calc R U . . .
H6B H 0.720523 0.681598 0.887789 0.029 Uiso 1 1 calc R U . . .
C7 C 0.4159(3) 0.5363(2) 0.91886(15) 0.0236(5) Uani 1 1 d . . . . .
C8 C 0.3775(3) 0.6139(2) 0.95573(16) 0.0243(5) Uani 1 1 d . . . . .
H8 H 0.432560 0.676296 0.965154 0.029 Uiso 1 1 calc R U . . .
C9 C 0.2572(3) 0.5981(2) 0.97837(16) 0.0237(5) Uani 1 1 d . . . . .
H9 H 0.232691 0.650876 1.004658 0.028 Uiso 1 1 calc R U . . .
C10 C 0.3303(3) 0.4456(2) 0.90616(16) 0.0249(5) Uani 1 1 d . . . . .
H10 H 0.354249 0.390580 0.882048 0.030 Uiso 1 1 calc R U . . .
C11 C 0.2101(3) 0.4380(2) 0.92954(17) 0.0260(6) Uani 1 1 d . . . . .
H11 H 0.151415 0.377201 0.919718 0.031 Uiso 1 1 calc R U . . .
C12 C 0.6524(4) 0.5454(4) 0.3631(2) 0.0514(11) Uani 1 1 d . . . . .
H12 H 0.576082 0.578517 0.354785 0.062 Uiso 1 1 calc R U . . .
C13 C 0.6986(4) 0.5132(4) 0.3033(2) 0.0465(10) Uani 1 1 d . . . . .
H13 H 0.655669 0.525365 0.255373 0.056 Uiso 1 1 calc R U . . .
C14 C 0.8096(4) 0.4624(3) 0.31422(19) 0.0393(8) Uani 1 1 d . . . . .
C15 C 0.8675(4) 0.4459(4) 0.3858(2) 0.0506(11) Uani 1 1 d . . . . .
H15 H 0.941715 0.410705 0.395816 0.061 Uiso 1 1 calc R U . . .
C16 C 0.8148(4) 0.4818(4) 0.4418(2) 0.0607(14) Uani 1 1 d . . . . .
H16 H 0.854870 0.470200 0.490390 0.073 Uiso 1 1 calc R U . . .
C17 C 0.9739(4) 0.3390(3) 0.26740(19) 0.0386(8) Uani 1 1 d . . . . .
H17A H 1.042856 0.370394 0.309426 0.046 Uiso 1 1 calc R U . . .
H17B H 1.020493 0.323592 0.227959 0.046 Uiso 1 1 calc R U . . .
C18 C 0.7925(3) 0.1688(2) 0.21368(17) 0.0290(6) Uani 1 1 d . . . . .
C19 C 0.7941(3) 0.2016(2) 0.14432(17) 0.0269(6) Uani 1 1 d . . . . .
H19 H 0.853059 0.258667 0.137943 0.032 Uiso 1 1 calc R U . . .
C20 C 0.2653(3) 0.0170(2) 0.06040(16) 0.0253(6) Uani 1 1 d . . . . .
C21 C 0.7077(3) 0.1493(2) 0.08459(17) 0.0262(6) Uani 1 1 d . . . . .
H21 H 0.709681 0.171740 0.037354 0.031 Uiso 1 1 calc R U . . .
C22 C 0.6183(3) 0.0384(2) 0.15793(18) 0.0296(6) Uani 1 1 d . . . . .
H22 H 0.556194 -0.017440 0.163069 0.036 Uiso 1 1 calc R U . . .
C23 C 0.7018(3) 0.0858(3) 0.21972(17) 0.0314(6) Uani 1 1 d . . . . .
H23 H 0.697544 0.062003 0.266333 0.038 Uiso 1 1 calc R U . . .
C24 C 0.1692(3) -0.0272(2) 0.10599(17) 0.0285(6) Uani 1 1 d . . . . .
C25 C 0.2025(4) -0.1038(3) 0.1501(2) 0.0364(7) Uani 1 1 d . . . . .
H25 H 0.287523 -0.124668 0.153462 0.044 Uiso 1 1 calc R U . . .
C26 C 0.1135(4) -0.1504(3) 0.1894(2) 0.0463(9) Uani 1 1 d . . . . .
H26 H 0.138837 -0.201444 0.220046 0.056 Uiso 1 1 calc R U . . .
C27 C -0.0114(4) -0.1226(3) 0.1840(2) 0.0444(9) Uani 1 1 d . . . . .
H27 H -0.073285 -0.155599 0.209564 0.053 Uiso 1 1 calc R U . . .
C28 C -0.0464(4) -0.0458(3) 0.1407(2) 0.0367(7) Uani 1 1 d . . . . .
H28 H -0.131921 -0.025693 0.137200 0.044 Uiso 1 1 calc R U . . .
C29 C 0.0428(3) 0.0011(2) 0.10285(18) 0.0286(6) Uani 1 1 d . . . . .
C30 C 0.0514(3) 0.1687(2) 0.07939(18) 0.0272(6) Uani 1 1 d . . . . .
C31 C 0.0201(3) 0.2350(2) 0.01808(19) 0.0313(6) Uani 1 1 d . . . . .
H31A H 0.076136 0.225570 -0.017371 0.047 Uiso 1 1 calc R U . . .
H31B H 0.037961 0.303962 0.037502 0.047 Uiso 1 1 calc R U . . .
H31C H -0.074285 0.218603 -0.005942 0.047 Uiso 1 1 calc R U . . .
C32 C 0.8213(7) 0.7449(6) 0.5287(3) 0.0829(19) Uani 1 1 d . . . . .
C33 C 0.8881(15) 0.8569(8) 0.5259(6) 0.169(5) Uani 1 1 d . . . . .
H33A H 0.921434 0.886360 0.575696 0.253 Uiso 1 1 calc R U . . .
H33B H 0.821255 0.894555 0.499716 0.253 Uiso 1 1 calc R U . . .
H33C H 0.962491 0.858205 0.500432 0.253 Uiso 1 1 calc R U . . .
C34 C 0.6706(5) 0.3973(5) 0.5794(3) 0.0696(16) Uani 1 1 d . . . . .
C35 C 0.6211(8) 0.2926(6) 0.5995(4) 0.100(2) Uani 1 1 d . . . . .
H35A H 0.614017 0.294499 0.650915 0.150 Uiso 1 1 calc R U . . .
H35B H 0.684599 0.248144 0.591726 0.150 Uiso 1 1 calc R U . . .
H35C H 0.533289 0.268632 0.568683 0.150 Uiso 1 1 calc R U . . .
C36 C -0.1335(3) 0.4630(2) 0.86437(17) 0.0270(6) Uani 1 1 d . . . . .
C37 C -0.2124(4) 0.4068(3) 0.7945(2) 0.0404(8) Uani 1 1 d . . . . .
H37A H -0.159310 0.413288 0.756533 0.061 Uiso 1 1 calc R U . . .
H37B H -0.295737 0.434004 0.778367 0.061 Uiso 1 1 calc R U . . .
H37C H -0.232970 0.336854 0.803381 0.061 Uiso 1 1 calc R U . . .
Cu1 Cu 0.64208(5) 0.58317(6) 0.51732(3) 0.0616(2) Uani 1 1 d . . . . .
Cu2 Cu 0.000000 0.500000 1.000000 0.02150(12) Uani 1 2 d S . P . .
Cu3 Cu 0.500000 0.000000 0.000000 0.02640(13) Uani 1 2 d S . P . .
N1 N 0.5985(3) 0.6335(3) 0.61047(16) 0.0468(8) Uani 1 1 d . . . . .
N2 N 0.1732(2) 0.51300(18) 0.96554(13) 0.0235(5) Uani 1 1 d . . . . .
N3 N 0.7095(3) 0.5324(4) 0.43150(18) 0.0582(11) Uani 1 1 d . . . . .
N4 N 0.6215(2) 0.06857(19) 0.09037(14) 0.0254(5) Uani 1 1 d . . . . .
O1 O 0.6958(4) 0.7217(4) 0.49406(18) 0.0787(13) Uani 1 1 d . . . . .
O2 O 0.8821(4) 0.6906(4) 0.5629(2) 0.0864(14) Uani 1 1 d . . . . .
O3 O 0.5827(4) 0.4387(4) 0.54351(17) 0.0737(12) Uani 1 1 d . . . . .
O4 O 0.7870(4) 0.4324(4) 0.6037(2) 0.0782(12) Uani 1 1 d . . . . .
O5 O 0.4414(2) 0.17193(19) -0.03383(14) 0.0336(5) Uani 1 1 d G . . . .
H5A H 0.366121 0.150239 -0.021693 0.050 Uiso 1 1 d G U . . .
H5B H 0.418572 0.189501 -0.078233 0.050 Uiso 1 1 d G U . . .
O6 O 0.3600(2) -0.03248(17) 0.05606(12) 0.0294(5) Uani 1 1 d . . . . .
O7 O 0.2486(2) 0.09626(17) 0.03116(13) 0.0317(5) Uani 1 1 d . . . . .
O8 O -0.0012(2) 0.07305(16) 0.05727(12) 0.0275(4) Uani 1 1 d . . . . .
O9 O 0.1119(2) 0.19440(16) 0.14064(13) 0.0304(5) Uani 1 1 d . . . . .
O10 O -0.0848(2) 0.40975(16) 0.91536(12) 0.0253(4) Uani 1 1 d . . . . .
O11 O -0.1195(2) 0.55425(16) 0.87021(12) 0.0294(4) Uani 1 1 d . . . . .
S1 S 0.86590(9) 0.42762(7) 0.23615(5) 0.0372(2) Uani 1 1 d . . . . .
S2 S 0.89652(9) 0.22381(8) 0.29478(5) 0.0379(2) Uani 1 1 d . . . . .
S3 S 0.53039(7) 0.74299(6) 0.83002(4) 0.02691(16) Uani 1 1 d . . . . .
S4 S 0.56682(7) 0.54140(5) 0.88890(4) 0.02459(15) Uani 1 1 d . . . . .

loop_
_atom_site_aniso_label
_atom_site_aniso_U_11
_atom_site_aniso_U_22
_atom_site_aniso_U_33
_atom_site_aniso_U_23
_atom_site_aniso_U_13
_atom_site_aniso_U_12
C1 0.0379(19) 0.091(3) 0.0236(16) -0.0015(18) -0.0004(14) 0.033(2)
C2 0.0319(16) 0.058(2) 0.0285(16) 0.0007(15) 0.0042(13) 0.0219(15)
C3 0.0233(13) 0.0420(17) 0.0237(14) -0.0015(12) 0.0052(11) 0.0089(12)
C4 0.0216(13) 0.0474(18) 0.0218(14) -0.0018(12) 0.0026(11) 0.0105(12)
C5 0.0242(15) 0.073(3) 0.0238(15) -0.0048(15) 0.0039(12) 0.0176(15)
C6 0.0200(12) 0.0307(14) 0.0222(13) -0.0010(11) 0.0043(10) 0.0016(10)
C7 0.0176(12) 0.0331(14) 0.0212(12) 0.0031(10) 0.0038(10) 0.0074(10)
C8 0.0205(12) 0.0259(13) 0.0266(14) 0.0000(10) 0.0055(10) 0.0034(10)
C9 0.0204(12) 0.0258(13) 0.0265(14) 0.0009(10) 0.0069(10) 0.0061(10)
C10 0.0203(12) 0.0280(14) 0.0273(14) -0.0013(11) 0.0053(10) 0.0071(10)
C11 0.0210(13) 0.0281(14) 0.0286(14) -0.0018(11) 0.0056(11) 0.0024(10)
C12 0.0362(19) 0.090(3) 0.0299(18) -0.0080(19) 0.0042(15) 0.022(2)
C13 0.0344(18) 0.079(3) 0.0250(16) -0.0092(17) 0.0043(13) 0.0114(18)
C14 0.0304(16) 0.058(2) 0.0276(16) -0.0117(15) 0.0043(13) 0.0064(15)
C15 0.0332(18) 0.089(3) 0.0308(18) -0.0140(19) 0.0012(14) 0.0241(19)
C16 0.041(2) 0.118(4) 0.0237(17) -0.016(2) -0.0034(15) 0.033(2)
C17 0.0321(16) 0.055(2) 0.0266(16) -0.0076(14) 0.0042(13) 0.0059(15)
C18 0.0238(13) 0.0391(16) 0.0254(14) -0.0032(12) 0.0029(11) 0.0134(12)
C19 0.0219(13) 0.0302(14) 0.0294(15) -0.0042(11) 0.0051(11) 0.0081(11)
C20 0.0214(13) 0.0313(14) 0.0237(13) -0.0036(11) 0.0047(10) 0.0068(11)
C21 0.0213(13) 0.0328(15) 0.0271(14) -0.0021(11) 0.0072(11) 0.0105(11)
C22 0.0250(14) 0.0347(16) 0.0314(15) 0.0026(12) 0.0065(12) 0.0110(12)
C23 0.0290(15) 0.0436(18) 0.0241(14) 0.0040(12) 0.0052(11) 0.0141(13)
C24 0.0284(14) 0.0303(15) 0.0305(15) 0.0006(12) 0.0114(12) 0.0098(12)
C25 0.0383(17) 0.0411(18) 0.0368(17) 0.0070(14) 0.0153(14) 0.0184(14)
C26 0.053(2) 0.041(2) 0.056(2) 0.0186(17) 0.0259(19) 0.0214(17)
C27 0.045(2) 0.046(2) 0.051(2) 0.0152(17) 0.0258(18) 0.0133(16)
C28 0.0347(17) 0.0375(17) 0.0454(19) 0.0049(14) 0.0207(15) 0.0122(14)
C29 0.0289(15) 0.0290(14) 0.0321(15) 0.0019(12) 0.0108(12) 0.0117(12)
C30 0.0207(13) 0.0271(14) 0.0370(16) 0.0011(12) 0.0117(12) 0.0068(11)
C31 0.0290(15) 0.0296(15) 0.0359(16) 0.0046(12) 0.0060(12) 0.0071(12)
C32 0.085(4) 0.128(6) 0.036(3) -0.010(3) 0.014(3) 0.018(4)
C33 0.277(16) 0.135(9) 0.094(7) 0.004(6) 0.067(9) -0.015(10)
C34 0.058(3) 0.115(5) 0.039(2) -0.017(3) 0.001(2) 0.045(3)
C35 0.091(5) 0.124(6) 0.080(5) -0.010(4) -0.013(4) 0.048(5)
C36 0.0207(13) 0.0343(15) 0.0279(14) -0.0031(11) 0.0069(11) 0.0096(11)
C37 0.048(2) 0.0382(18) 0.0316(17) -0.0089(14) -0.0034(15) 0.0136(15)
Cu1 0.0461(3) 0.1235(6) 0.0213(2) -0.0101(3) 0.00237(19) 0.0446(3)
Cu2 0.0161(2) 0.0256(2) 0.0233(2) 0.00111(18) 0.00455(17) 0.00451(17)
Cu3 0.0195(2) 0.0348(3) 0.0259(3) -0.0058(2) 0.00614(18) 0.00725(19)
N1 0.0365(16) 0.084(3) 0.0237(14) -0.0031(14) 0.0026(12) 0.0298(16)
N2 0.0174(10) 0.0289(12) 0.0251(12) 0.0018(9) 0.0044(9) 0.0069(9)
N3 0.0374(17) 0.115(3) 0.0241(15) -0.0165(17) 0.0001(12) 0.0313(19)
N4 0.0222(11) 0.0300(12) 0.0258(12) -0.0021(9) 0.0056(9) 0.0101(9)
O1 0.093(3) 0.126(4) 0.0324(16) 0.0152(19) 0.0188(17) 0.060(3)
O2 0.061(2) 0.143(4) 0.049(2) -0.019(2) -0.0049(18) 0.022(3)
O3 0.065(2) 0.136(4) 0.0293(14) -0.0081(18) 0.0070(14) 0.052(2)
O4 0.071(2) 0.124(4) 0.0474(19) -0.010(2) 0.0066(17) 0.055(2)
O5 0.0294(11) 0.0384(13) 0.0352(12) -0.0007(10) 0.0116(9) 0.0057(9)
O6 0.0229(10) 0.0367(12) 0.0307(11) -0.0040(9) 0.0077(8) 0.0100(9)
O7 0.0309(11) 0.0330(11) 0.0365(12) 0.0055(9) 0.0153(9) 0.0099(9)
O8 0.0256(10) 0.0257(10) 0.0327(11) -0.0004(8) 0.0079(8) 0.0070(8)
O9 0.0281(11) 0.0291(11) 0.0342(12) -0.0003(9) 0.0063(9) 0.0059(9)
O10 0.0203(9) 0.0291(10) 0.0269(10) -0.0003(8) 0.0055(8) 0.0049(8)
O11 0.0280(10) 0.0308(11) 0.0294(11) -0.0015(9) 0.0036(8) 0.0085(9)
S1 0.0374(4) 0.0469(5) 0.0272(4) -0.0083(3) 0.0095(3) 0.0043(4)
S2 0.0313(4) 0.0549(5) 0.0251(4) -0.0034(3) -0.0009(3) 0.0099(4)
S3 0.0240(3) 0.0343(4) 0.0246(3) 0.0003(3) 0.0067(3) 0.0098(3)
S4 0.0188(3) 0.0302(4) 0.0262(3) -0.0005(3) 0.0072(2) 0.0055(3)

loop_
_atom_type_symbol
_atom_type_description
_atom_type_scat_dispersion_real
_atom_type_scat_dispersion_imag
_atom_type_scat_source
C C 0.0033 0.0016 'International Tables Vol C Tables 4.2.6.8 and 6.1.1.4'
H H 0.0000 0.0000 'International Tables Vol C Tables 4.2.6.8 and 6.1.1.4'
Cu Cu 0.3201 1.2651 'International Tables Vol C Tables 4.2.6.8 and 6.1.1.4'
N N 0.0061 0.0033 'International Tables Vol C Tables 4.2.6.8 and 6.1.1.4'
O O 0.0106 0.0060 'International Tables Vol C Tables 4.2.6.8 and 6.1.1.4'
S S 0.1246 0.1234 'International Tables Vol C Tables 4.2.6.8 and 6.1.1.4'

loop_
_geom_angle_atom_site_label_1
_geom_angle_atom_site_label_2
_geom_angle_atom_site_label_3
_geom_angle
_geom_angle_site_symmetry_1
_geom_angle_site_symmetry_3
_geom_angle_publ_flag
C2 C1 H1 118.4 . . ?
N1 C1 H1 118.4 . . ?
N1 C1 C2 123.2(3) . . ?
C1 C2 H2 120.4 . . ?
C1 C2 C3 119.2(3) . . ?
C3 C2 H2 120.4 . . ?
C2 C3 S3 118.3(2) . . ?
C4 C3 C2 118.1(3) . . ?
C4 C3 S3 123.6(2) . . ?
C3 C4 H4 120.7 . . ?
C5 C4 C3 118.5(3) . . ?
C5 C4 H4 120.7 . . ?
C4 C5 H5 118.1 . . ?
N1 C5 C4 123.8(3) . . ?
N1 C5 H5 118.1 . . ?
H6A C6 H6B 107.5 . . ?
S3 C6 H6A 108.5 . . ?
S3 C6 H6B 108.5 . . ?
S3 C6 S4 114.87(15) . . ?
S4 C6 H6A 108.5 . . ?
S4 C6 H6B 108.5 . . ?
C8 C7 C10 118.4(3) . . ?
C8 C7 S4 124.8(2) . . ?
C10 C7 S4 116.8(2) . . ?
C7 C8 H8 120.8 . . ?
C9 C8 C7 118.4(3) . . ?
C9 C8 H8 120.8 . . ?
C8 C9 H9 118.0 . . ?
N2 C9 C8 124.1(3) . . ?
N2 C9 H9 118.0 . . ?
C7 C10 H10 120.6 . . ?
C11 C10 C7 118.7(3) . . ?
C11 C10 H10 120.6 . . ?
C10 C11 H11 118.5 . . ?
N2 C11 C10 122.9(3) . . ?
N2 C11 H11 118.5 . . ?
C13 C12 H12 118.4 . . ?
N3 C12 H12 118.4 . . ?
N3 C12 C13 123.3(4) . . ?
C12 C13 H13 120.3 . . ?
C12 C13 C14 119.3(4) . . ?
C14 C13 H13 120.3 . . ?
C13 C14 S1 116.7(3) . . ?
C15 C14 C13 117.7(3) . . ?
C15 C14 S1 125.6(3) . . ?
C14 C15 H15 120.7 . . ?
C16 C15 C14 118.6(4) . . ?
C16 C15 H15 120.7 . . ?
C15 C16 H16 118.1 . . ?
N3 C16 C15 123.8(4) . . ?
N3 C16 H16 118.1 . . ?
H17A C17 H17B 107.3 . . ?
S1 C17 H17A 108.1 . . ?
S1 C17 H17B 108.1 . . ?
S1 C17 S2 116.8(2) . . ?
S2 C17 H17A 108.1 . . ?
S2 C17 H17B 108.1 . . ?
C19 C18 C23 118.0(3) . . ?
C19 C18 S2 124.9(3) . . ?
C23 C18 S2 117.0(2) . . ?
C18 C19 H19 120.6 . . ?
C21 C19 C18 118.7(3) . . ?
C21 C19 H19 120.6 . . ?
O6 C20 C24 114.6(3) . . ?
O7 C20 C24 120.1(3) . . ?
O7 C20 O6 125.4(3) . . ?
C19 C21 H21 118.4 . . ?
N4 C21 C19 123.2(3) . . ?
N4 C21 H21 118.4 . . ?
C23 C22 H22 118.8 . . ?
N4 C22 H22 118.8 . . ?
N4 C22 C23 122.4(3) . . ?
C18 C23 H23 120.0 . . ?
C22 C23 C18 119.9(3) . . ?
C22 C23 H23 120.0 . . ?
C25 C24 C20 119.6(3) . . ?
C25 C24 C29 117.4(3) . . ?
C29 C24 C20 122.9(3) . . ?
C24 C25 H25 119.4 . . ?
C26 C25 C24 121.3(3) . . ?
C26 C25 H25 119.4 . . ?
C25 C26 H26 120.0 . . ?
C27 C26 C25 120.1(3) . . ?
C27 C26 H26 120.0 . . ?
C26 C27 H27 120.2 . . ?
C26 C27 C28 119.6(3) . . ?
C28 C27 H27 120.2 . . ?
C27 C28 H28 120.0 . . ?
C29 C28 C27 120.1(3) . . ?
C29 C28 H28 120.0 . . ?
C28 C29 C24 121.6(3) . . ?
C28 C29 O8 117.1(3) . . ?
O8 C29 C24 121.2(3) . . ?
O8 C30 C31 110.5(3) . . ?
O9 C30 C31 126.1(3) . . ?
O9 C30 O8 123.3(3) . . ?
C30 C31 H31A 109.5 . . ?
C30 C31 H31B 109.5 . . ?
C30 C31 H31C 109.5 . . ?
H31A C31 H31B 109.5 . . ?
H31A C31 H31C 109.5 . . ?
H31B C31 H31C 109.5 . . ?
O1 C32 C33 116.4(8) . . ?
O2 C32 C33 119.5(8) . . ?
O2 C32 O1 124.0(8) . . ?
C32 C33 H33A 109.5 . . ?
C32 C33 H33B 109.5 . . ?
C32 C33 H33C 109.5 . . ?
H33A C33 H33B 109.5 . . ?
H33A C33 H33C 109.5 . . ?
H33B C33 H33C 109.5 . . ?
O3 C34 C35 114.3(6) . . ?
O4 C34 C35 118.4(5) . . ?
O4 C34 O3 127.2(7) . . ?
C34 C35 H35A 109.5 . . ?
C34 C35 H35B 109.5 . . ?
C34 C35 H35C 109.5 . . ?
H35A C35 H35B 109.5 . . ?
H35A C35 H35C 109.5 . . ?
H35B C35 H35C 109.5 . . ?
O10 C36 C37 115.8(3) . . ?
O11 C36 C37 120.5(3) . . ?
O11 C36 O10 123.7(3) . . ?
C36 C37 H37A 109.5 . . ?
C36 C37 H37B 109.5 . . ?
C36 C37 H37C 109.5 . . ?
H37A C37 H37B 109.5 . . ?
H37A C37 H37C 109.5 . . ?
H37B C37 H37C 109.5 . . ?
N1 Cu1 N3 172.65(13) . . ?
N1 Cu1 O2 86.28(14) . . ?
N1 Cu1 O3 88.98(15) . . ?
N1 Cu1 O3 92.45(12) . 2_666 ?
N3 Cu1 O2 87.78(15) . . ?
N3 Cu1 O3 91.10(17) . . ?
N3 Cu1 O3 94.81(12) . 2_666 ?
O1 Cu1 N1 89.71(16) . . ?
O1 Cu1 N3 90.27(18) . . ?
O1 Cu1 O2 53.80(17) . . ?
O1 Cu1 O3 99.23(17) . 2_666 ?
O1 Cu1 O3 178.58(13) . . ?
O3 Cu1 O2 152.97(17) 2_666 . ?
O3 Cu1 O2 126.62(15) . . ?
O3 Cu1 O3 80.30(15) . 2_666 ?
N2 Cu2 N2 180.0 . 2_567 ?
N2 Cu2 O11 90.97(9) 2_567 . ?
N2 Cu2 O11 89.03(9) . . ?
O10 Cu2 N2 89.88(9) . 2_567 ?
O10 Cu2 N2 90.12(9) 2_567 2_567 ?
O10 Cu2 N2 89.88(9) 2_567 . ?
O10 Cu2 N2 90.12(9) . . ?
O10 Cu2 O10 180.0 2_567 . ?
O10 Cu2 O11 125.26(8) 2_567 . ?
O10 Cu2 O11 54.74(8) . . ?
N4 Cu3 N4 180.00(10) . 2_655 ?
N4 Cu3 O5 93.32(9) 2_655 . ?
N4 Cu3 O5 86.68(9) . . ?
O6 Cu3 N4 89.66(10) . . ?
O6 Cu3 N4 90.34(10) . 2_655 ?
O6 Cu3 N4 89.66(10) 2_655 2_655 ?
O6 Cu3 N4 90.34(10) 2_655 . ?
O6 Cu3 O5 96.46(8) . . ?
O6 Cu3 O5 83.54(8) 2_655 . ?
O6 Cu3 O6 180.00(19) 2_655 . ?
C1 N1 Cu1 126.3(3) . . ?
C5 N1 C1 117.2(3) . . ?
C5 N1 Cu1 116.4(2) . . ?
C9 N2 C11 117.5(2) . . ?
C9 N2 Cu2 120.25(19) . . ?
C11 N2 Cu2 122.3(2) . . ?
C12 N3 C16 117.2(3) . . ?
C12 N3 Cu1 122.2(3) . . ?
C16 N3 Cu1 120.6(3) . . ?
C21 N4 C22 117.8(3) . . ?
C21 N4 Cu3 119.6(2) . . ?
C22 N4 Cu3 122.6(2) . . ?
C32 O1 Cu1 105.1(4) . . ?
C32 O2 Cu1 77.0(4) . . ?
C34 O3 Cu1 116.2(5) . . ?
C34 O3 Cu1 144.0(5) . 2_666 ?
Cu1 O3 Cu1 99.70(15) . 2_666 ?
Cu3 O5 H5A 83.7 . . ?
Cu3 O5 H5B 124.6 . . ?
H5A O5 H5B 104.7 . . ?
C20 O6 Cu3 126.1(2) . . ?
C30 O8 C29 116.7(3) . . ?
C36 O10 Cu2 106.89(19) . . ?
C36 O11 Cu2 74.62(18) . . ?
C14 S1 C17 103.65(18) . . ?
C18 S2 C17 103.76(16) . . ?
C3 S3 C6 102.20(14) . . ?
C7 S4 C6 103.20(14) . . ?

loop_
_geom_bond_atom_site_label_1
_geom_bond_atom_site_label_2
_geom_bond_distance
_geom_bond_site_symmetry_2
_geom_bond_publ_flag
C1 H1 0.9500 . ?
C1 C2 1.375(5) . ?
C1 N1 1.344(5) . ?
C2 H2 0.9500 . ?
C2 C3 1.401(4) . ?
C3 C4 1.393(4) . ?
C3 S3 1.751(3) . ?
C4 H4 0.9500 . ?
C4 C5 1.381(4) . ?
C5 H5 0.9500 . ?
C5 N1 1.343(4) . ?
C6 H6A 0.9900 . ?
C6 H6B 0.9900 . ?
C6 S3 1.808(3) . ?
C6 S4 1.810(3) . ?
C7 C8 1.391(4) . ?
C7 C10 1.406(4) . ?
C7 S4 1.752(3) . ?
C8 H8 0.9500 . ?
C8 C9 1.384(4) . ?
C9 H9 0.9500 . ?
C9 N2 1.338(4) . ?
C10 H10 0.9500 . ?
C10 C11 1.389(4) . ?
C11 H11 0.9500 . ?
C11 N2 1.347(4) . ?
C12 H12 0.9500 . ?
C12 C13 1.382(5) . ?
C12 N3 1.328(5) . ?
C13 H13 0.9500 . ?
C13 C14 1.403(5) . ?
C14 C15 1.394(5) . ?
C14 S1 1.752(4) . ?
C15 H15 0.9500 . ?
C15 C16 1.378(5) . ?
C16 H16 0.9500 . ?
C16 N3 1.352(6) . ?
C17 H17A 0.9900 . ?
C17 H17B 0.9900 . ?
C17 S1 1.791(4) . ?
C17 S2 1.808(4) . ?
C18 C19 1.393(4) . ?
C18 C23 1.394(5) . ?
C18 S2 1.754(3) . ?
C19 H19 0.9500 . ?
C19 C21 1.390(4) . ?
C20 C24 1.515(4) . ?
C20 O6 1.276(3) . ?
C20 O7 1.249(4) . ?
C21 H21 0.9500 . ?
C21 N4 1.345(4) . ?
C22 H22 0.9500 . ?
C22 C23 1.379(5) . ?
C22 N4 1.350(4) . ?
C23 H23 0.9500 . ?
C24 C25 1.395(5) . ?
C24 C29 1.401(4) . ?
C25 H25 0.9500 . ?
C25 C26 1.393(5) . ?
C26 H26 0.9500 . ?
C26 C27 1.378(5) . ?
C27 H27 0.9500 . ?
C27 C28 1.392(5) . ?
C28 H28 0.9500 . ?
C28 C29 1.377(5) . ?
C29 O8 1.389(4) . ?
C30 C31 1.500(4) . ?
C30 O8 1.364(4) . ?
C30 O9 1.207(4) . ?
C31 H31A 0.9800 . ?
C31 H31B 0.9800 . ?
C31 H31C 0.9800 . ?
C32 C33 1.601(12) . ?
C32 O1 1.319(8) . ?
C32 O2 1.163(8) . ?
C33 H33A 0.9800 . ?
C33 H33B 0.9800 . ?
C33 H33C 0.9800 . ?
C34 C35 1.540(10) . ?
C34 O3 1.232(6) . ?
C34 O4 1.222(7) . ?
C35 H35A 0.9800 . ?
C35 H35B 0.9800 . ?
C35 H35C 0.9800 . ?
C36 C37 1.517(4) . ?
C36 O10 1.285(4) . ?
C36 O11 1.236(4) . ?
C37 H37A 0.9800 . ?
C37 H37B 0.9800 . ?
C37 H37C 0.9800 . ?
Cu1 N1 2.008(3) . ?
Cu1 N3 2.013(3) . ?
Cu1 O1 1.991(5) . ?
Cu1 O2 2.667(5) . ?
Cu1 O3 2.346(4) 2_666 ?
Cu1 O3 2.095(5) . ?
Cu2 N2 2.007(2) . ?
Cu2 N2 2.007(2) 2_567 ?
Cu2 O10 1.955(2) 2_567 ?
Cu2 O10 1.955(2) . ?
Cu2 O11 2.675(2) . ?
Cu3 N4 2.010(3) 2_655 ?
Cu3 N4 2.010(3) . ?
Cu3 O5 2.577(3) . ?
Cu3 O6 1.964(2) . ?
Cu3 O6 1.964(2) 2_655 ?
O5 H5A 0.8700 . ?
O5 H5B 0.8695 . ?

loop_
_geom_hbond_atom_site_label_D
_geom_hbond_atom_site_label_H
_geom_hbond_atom_site_label_A
_geom_hbond_distance_DH
_geom_hbond_distance_HA
_geom_hbond_distance_DA
_geom_hbond_angle_DHA
_geom_hbond_site_symmetry_A
_geom_hbond_publ_flag
C4 H4 O11 0.95 2.41 3.339(4) 165.3 1_655 yes
C4 H4 S4 0.95 2.93 3.385(3) 111.0 . yes
C5 H5 O4 0.95 2.37 3.181(5) 142.7 . yes
C6 H6A O5 0.99 2.65 3.544(4) 150.6 2_666 yes
C6 H6B O9 0.99 2.41 3.240(4) 141.2 2_666 yes
C6 H6B O11 0.99 2.61 3.351(4) 131.5 1_655 yes
C8 H8 O5 0.95 2.47 3.370(4) 159.2 2_666 yes
C9 H9 O10 0.95 2.43 2.919(3) 111.5 2_567 yes
C15 H15 O2 0.95 2.45 3.396(6) 171.1 2_766 yes
C16 H16 O4 0.95 2.42 3.191(6) 138.5 . yes
C17 H17A O2 0.99 2.57 3.293(6) 130.0 2_766 yes
C19 H19 S1 0.95 2.88 3.402(3) 116.1 . yes
C21 H21 O6 0.95 2.47 2.942(4) 110.5 2_655 yes
C31 H31B O11 0.98 2.49 3.417(4) 157.4 2_566 yes
C35 H35C O1 0.98 2.44 3.365(8) 156.3 2_666 yes

loop_
_geom_torsion_atom_site_label_1
_geom_torsion_atom_site_label_2
_geom_torsion_atom_site_label_3
_geom_torsion_atom_site_label_4
_geom_torsion
_geom_torsion_site_symmetry_1
_geom_torsion_site_symmetry_2
_geom_torsion_site_symmetry_3
_geom_torsion_site_symmetry_4
_geom_torsion_publ_flag
C1 C2 C3 C4 0.1(6) . . . . ?
C1 C2 C3 S3 178.7(3) . . . . ?
C2 C1 N1 C5 -1.5(7) . . . . ?
C2 C1 N1 Cu1 -179.4(4) . . . . ?
C2 C3 C4 C5 -1.6(5) . . . . ?
C2 C3 S3 C6 167.7(3) . . . . ?
C3 C4 C5 N1 1.7(6) . . . . ?
C4 C3 S3 C6 -13.8(3) . . . . ?
C4 C5 N1 C1 -0.1(7) . . . . ?
C4 C5 N1 Cu1 178.0(3) . . . . ?
C7 C8 C9 N2 -1.6(5) . . . . ?
C7 C10 C11 N2 -1.7(5) . . . . ?
C8 C7 C10 C11 1.3(4) . . . . ?
C8 C7 S4 C6 -14.9(3) . . . . ?
C8 C9 N2 C11 1.3(4) . . . . ?
C8 C9 N2 Cu2 -179.1(2) . . . . ?
C10 C7 C8 C9 0.2(4) . . . . ?
C10 C7 S4 C6 167.0(2) . . . . ?
C10 C11 N2 C9 0.4(4) . . . . ?
C10 C11 N2 Cu2 -179.2(2) . . . . ?
C12 C13 C14 C15 0.6(7) . . . . ?
C12 C13 C14 S1 -177.9(4) . . . . ?
C13 C12 N3 C16 -2.5(8) . . . . ?
C13 C12 N3 Cu1 178.5(4) . . . . ?
C13 C14 C15 C16 -1.2(7) . . . . ?
C13 C14 S1 C17 -165.1(3) . . . . ?
C14 C15 C16 N3 0.0(9) . . . . ?
C15 C14 S1 C17 16.5(4) . . . . ?
C15 C16 N3 C12 1.9(9) . . . . ?
C15 C16 N3 Cu1 -179.2(4) . . . . ?
C18 C19 C21 N4 0.5(4) . . . . ?
C19 C18 C23 C22 0.7(4) . . . . ?
C19 C18 S2 C17 10.6(3) . . . . ?
C19 C21 N4 C22 1.0(4) . . . . ?
C19 C21 N4 Cu3 179.3(2) . . . . ?
C20 C24 C25 C26 -176.1(3) . . . . ?
C20 C24 C29 C28 174.9(3) . . . . ?
C20 C24 C29 O8 -0.5(5) . . . . ?
C23 C18 C19 C21 -1.3(4) . . . . ?
C23 C18 S2 C17 -169.4(2) . . . . ?
C23 C22 N4 C21 -1.7(4) . . . . ?
C23 C22 N4 Cu3 -179.9(2) . . . . ?
C24 C20 O6 Cu3 178.33(19) . . . . ?
C24 C25 C26 C27 1.4(7) . . . . ?
C24 C29 O8 C30 -75.9(4) . . . . ?
C25 C24 C29 C28 -1.2(5) . . . . ?
C25 C24 C29 O8 -176.5(3) . . . . ?
C25 C26 C27 C28 -1.9(7) . . . . ?
C26 C27 C28 C29 0.8(6) . . . . ?
C27 C28 C29 C24 0.7(6) . . . . ?
C27 C28 C29 O8 176.2(3) . . . . ?
C28 C29 O8 C30 108.6(3) . . . . ?
C29 C24 C25 C26 0.1(5) . . . . ?
C31 C30 O8 C29 166.9(2) . . . . ?
C33 C32 O1 Cu1 -174.6(5) . . . . ?
C33 C32 O2 Cu1 175.0(6) . . . . ?
C35 C34 O3 Cu1 -6.4(8) . . . 2_666 ?
C35 C34 O3 Cu1 178.0(4) . . . . ?
C37 C36 O10 Cu2 -176.2(2) . . . . ?
C37 C36 O11 Cu2 177.2(3) . . . . ?
N1 C1 C2 C3 1.5(7) . . . . ?
N3 C12 C13 C14 1.3(8) . . . . ?
N4 C22 C23 C18 0.9(5) . . . . ?
O1 C32 O2 Cu1 -1.4(5) . . . . ?
O2 C32 O1 Cu1 1.9(7) . . . . ?
O4 C34 O3 Cu1 178.6(3) . . . 2_666 ?
O4 C34 O3 Cu1 3.0(6) . . . . ?
O6 C20 C24 C25 12.3(4) . . . . ?
O6 C20 C24 C29 -163.6(3) . . . . ?
O7 C20 C24 C25 -167.2(3) . . . . ?
O7 C20 C24 C29 16.9(5) . . . . ?
O7 C20 O6 Cu3 -2.2(4) . . . . ?
O9 C30 O8 C29 -14.4(4) . . . . ?
O10 C36 O11 Cu2 -2.4(3) . . . . ?
O11 C36 O10 Cu2 3.4(3) . . . . ?
S1 C14 C15 C16 177.1(4) . . . . ?
S1 C17 S2 C18 64.9(2) . . . . ?
S2 C17 S1 C14 66.5(2) . . . . ?
S2 C18 C19 C21 178.6(2) . . . . ?
S2 C18 C23 C22 -179.2(2) . . . . ?
S3 C3 C4 C5 179.9(3) . . . . ?
S3 C6 S4 C7 -68.72(18) . . . . ?
S4 C6 S3 C3 -67.07(19) . . . . ?
S4 C7 C8 C9 -177.8(2) . . . . ?
S4 C7 C10 C11 179.5(2) . . . . ?

loop_
_smtbx_masks_void_nr
_smtbx_masks_void_average_x
_smtbx_masks_void_average_y
_smtbx_masks_void_average_z
_smtbx_masks_void_volume
_smtbx_masks_void_count_electrons
_smtbx_masks_void_content
1 -0.127 0.000 0.500 755.0 171.8 '6 CH3CN,4 H2O'
